data_4504631
loop_
_publ_author_name
'Xia, Yun'
'Wu, Pingfan'
'Wei, Yongge'
'Wang, Yuan'
'Guo, Hongyou'

_publ_section_title
;
 Synthesis, Crystal Structure, and Optical Properties of a
 Polyoxometalate-Based Inorganic&#x2212;Organic Hybrid Solid,
 (n-Bu4N)2[Mo6O17(\\tb NAr)2] (Ar =o-CH3OC6H4)
;
_journal_issue 1
_journal_name_full 'Crystal Growth &amp; Design'
_journal_page_first 253
_journal_paper_doi 10.1021/cg0503797
_journal_volume 6
_journal_year 2006
_chemical_formula_sum 'C46 H86 Mo6 N4 O19'
_chemical_formula_weight 1574.83
_chemical_name_systematic
; 
 ? 
;
_space_group_IT_number 2
_symmetry_cell_setting triclinic
_symmetry_space_group_name_Hall '-P 1'
_symmetry_space_group_name_H-M 'P -1'
_atom_sites_solution_hydrogens geom
_atom_sites_solution_primary direct
_atom_sites_solution_secondary difmap
_audit_creation_method SHELXL-97
_cell_angle_alpha 79.08(3)
_cell_angle_beta 80.31(3)
_cell_angle_gamma 86.55(3)
_cell_formula_units_Z 2
_cell_length_a 11.855(2)
_cell_length_b 12.300(3)
_cell_length_c 21.329(4)
_cell_measurement_reflns_used 6184
_cell_measurement_temperature 296(2)
_cell_measurement_theta_max 26.00
_cell_measurement_theta_min 2.35
_cell_volume 3008.9(11)
_computing_cell_refinement 'Bruker SMART'
_computing_data_collection 'Bruker SMART'
_computing_data_reduction 'Bruker SAINT'
_computing_molecular_graphics 'Bruker SHELXTL'
_computing_publication_material 'Bruker SHELXTL'
_computing_structure_refinement 'Bruker SHELXTL'
_computing_structure_solution 'Bruker SHELXTL'
_diffrn_ambient_temperature 296(2)
_diffrn_detector_area_resol_mean '15X15 microns'
_diffrn_measured_fraction_theta_full 0.992
_diffrn_measured_fraction_theta_max 0.992
_diffrn_measurement_device_type 'CCD area detector'
_diffrn_measurement_method 'phi and omega scans'
_diffrn_radiation_monochromator graphite
_diffrn_radiation_source 'fine-focus sealed tube'
_diffrn_radiation_type MoK\a
_diffrn_radiation_wavelength 0.71073
_diffrn_reflns_av_R_equivalents 0.0235
_diffrn_reflns_av_sigmaI/netI 0.0450
_diffrn_reflns_limit_h_max 14
_diffrn_reflns_limit_h_min -14
_diffrn_reflns_limit_k_max 14
_diffrn_reflns_limit_k_min -15
_diffrn_reflns_limit_l_max 26
_diffrn_reflns_limit_l_min -26
_diffrn_reflns_number 18561
_diffrn_reflns_theta_full 26.00
_diffrn_reflns_theta_max 26.00
_diffrn_reflns_theta_min 1.97
_exptl_absorpt_coefficient_mu 1.281
_exptl_absorpt_correction_T_max 0.9387
_exptl_absorpt_correction_T_min 0.5667
_exptl_absorpt_correction_type multi-scan
_exptl_crystal_colour 'red orange'
_exptl_crystal_density_diffrn 1.738
_exptl_crystal_density_method 'not measured'
_exptl_crystal_description sheet
_exptl_crystal_F_000 1588
_exptl_crystal_size_max 0.50
_exptl_crystal_size_mid 0.20
_exptl_crystal_size_min 0.05
_refine_diff_density_max 0.560
_refine_diff_density_min -0.456
_refine_diff_density_rms 0.084
_refine_ls_extinction_method none
_refine_ls_goodness_of_fit_ref 1.012
_refine_ls_hydrogen_treatment constr
_refine_ls_matrix_type full
_refine_ls_number_parameters 676
_refine_ls_number_reflns 11733
_refine_ls_number_restraints 0
_refine_ls_restrained_S_all 1.012
_refine_ls_R_factor_all 0.0505
_refine_ls_R_factor_gt 0.0369
_refine_ls_shift/su_max 0.001
_refine_ls_shift/su_mean 0.000
_refine_ls_structure_factor_coef Fsqd
_refine_ls_weighting_details 'calc w=1/[\s^2^(Fo^2^)+(0.0381P)^2^+1.2051P] where P=(Fo^2^+2Fc^2^)/3'
_refine_ls_weighting_scheme calc
_refine_ls_wR_factor_gt 0.0853
_refine_ls_wR_factor_ref 0.0920
_reflns_number_gt 9093
_reflns_number_total 11733
_reflns_threshold_expression '>2sigma(I) '
_cod_data_source_file cg0503797si20050818_022408.cif
_cod_data_source_block XY1
_cod_depositor_comments
;
The following automatic conversions were performed:

'_exptl_absorpt_correction_type' value 'MULTI-SCAN' changed to
'multi-scan' according to
/home/saulius/struct/CIF-dictionaries/cif_core.dic dictionary named
'cif_core.dic' version 2.4.1 from 2010-06-29.

Automatic conversion script
Id: cif_fix_values 1715 2011-07-08 13:25:40Z adriana 
;
_cod_original_sg_symbol_H-M P-1
_cod_database_code 4504631

loop_
_symmetry_equiv_pos_as_xyz
'x, y, z'
'-x, -y, -z'

loop_
_atom_site_label
_atom_site_type_symbol
_atom_site_fract_x
_atom_site_fract_y
_atom_site_fract_z
_atom_site_U_iso_or_equiv
_atom_site_adp_type
_atom_site_occupancy
_atom_site_symmetry_multiplicity
_atom_site_calc_flag
_atom_site_refinement_flags
Mo1 Mo 0.11622(3) 0.14049(3) 0.246604(15) 0.03649(9) Uani 1 1 d .
Mo2 Mo 0.29434(3) 0.10728(3) 0.346406(14) 0.03502(9) Uani 1 1 d .
Mo3 Mo 0.13391(3) 0.33217(3) 0.330251(15) 0.03839(9) Uani 1 1 d .
Mo4 Mo 0.38957(3) 0.14571(3) 0.191418(15) 0.04021(9) Uani 1 1 d .
Mo5 Mo 0.22835(3) 0.37575(3) 0.172183(16) 0.04358(10) Uani 1 1 d .
Mo6 Mo 0.41165(3) 0.34121(3) 0.276156(16) 0.03921(9) Uani 1 1 d .
O1 O 0.26014(17) 0.23499(18) 0.26174(10) 0.0308(5) Uani 1 1 d .
O2 O 0.1325(2) 0.4225(2) 0.24595(12) 0.0437(6) Uani 1 1 d .
O3 O 0.0422(2) 0.4006(2) 0.37981(13) 0.0529(7) Uani 1 1 d .
O4 O 0.4863(2) 0.0839(3) 0.14086(13) 0.0597(8) Uani 1 1 d .
O5 O 0.2058(3) 0.4759(3) 0.10897(13) 0.0626(8) Uani 1 1 d .
O6 O 0.5179(2) 0.4170(2) 0.28721(15) 0.0579(8) Uani 1 1 d .
O7 O 0.03834(19) 0.2336(2) 0.30387(11) 0.0380(6) Uani 1 1 d .
O8 O 0.2779(2) 0.3950(2) 0.32913(12) 0.0415(6) Uani 1 1 d .
O9 O 0.1687(2) 0.0446(2) 0.31800(12) 0.0390(6) Uani 1 1 d .
O10 O 0.1832(2) 0.2052(2) 0.38712(11) 0.0386(6) Uani 1 1 d .
O11 O 0.2486(2) 0.0848(2) 0.18987(12) 0.0412(6) Uani 1 1 d .
O12 O 0.1176(2) 0.2709(2) 0.17603(11) 0.0435(6) Uani 1 1 d .
O13 O 0.3405(2) 0.2778(2) 0.13497(11) 0.0478(7) Uani 1 1 d .
O14 O 0.4848(2) 0.2491(2) 0.21784(12) 0.0422(6) Uani 1 1 d .
O15 O 0.3954(2) 0.0558(2) 0.27409(11) 0.0395(6) Uani 1 1 d .
O16 O 0.3524(2) 0.4302(2) 0.20447(12) 0.0471(7) Uani 1 1 d .
O17 O 0.4092(2) 0.2150(2) 0.34305(11) 0.0397(6) Uani 1 1 d .
O18 O 0.1502(3) -0.0777(3) 0.50400(14) 0.0652(9) Uani 1 1 d .
O19 O -0.2171(2) 0.0561(3) 0.27929(15) 0.0635(8) Uani 1 1 d .
N1 N 0.0073(2) 0.0694(3) 0.22868(15) 0.0422(7) Uani 1 1 d .
N2 N 0.3212(3) 0.0070(3) 0.41181(14) 0.0403(7) Uani 1 1 d .
N3 N 0.2215(3) 0.6671(3) -0.07719(16) 0.0556(9) Uani 1 1 d .
N4 N 0.1869(4) 0.7098(3) 0.3481(2) 0.0667(11) Uani 1 1 d .
C1 C -0.0673(3) 0.0224(3) 0.19873(19) 0.0448(9) Uani 1 1 d .
C2 C -0.1842(3) 0.0167(3) 0.2241(2) 0.0479(10) Uani 1 1 d .
C3 C -0.2566(4) -0.0280(4) 0.1909(3) 0.0678(14) Uani 1 1 d .
H3 H -0.3344 -0.0321 0.2072 0.081 Uiso 1 1 calc R
C4 C -0.2151(5) -0.0659(5) 0.1350(3) 0.0824(17) Uani 1 1 d .
H4 H -0.2646 -0.0952 0.1135 0.099 Uiso 1 1 calc R
C5 C -0.0992(5) -0.0605(4) 0.1102(2) 0.0780(15) Uani 1 1 d .
H5 H -0.0709 -0.0873 0.0725 0.094 Uiso 1 1 calc R
C6 C -0.0269(4) -0.0159(4) 0.1414(2) 0.0598(12) Uani 1 1 d .
H6 H 0.0504 -0.0109 0.1240 0.072 Uiso 1 1 calc R
C7 C -0.3364(4) 0.0555(5) 0.3046(3) 0.0846(17) Uani 1 1 d .
H7A H -0.3493 0.0855 0.3437 0.127 Uiso 1 1 calc R
H7B H -0.3622 -0.0192 0.3137 0.127 Uiso 1 1 calc R
H7C H -0.3778 0.0997 0.2734 0.127 Uiso 1 1 calc R
C8 C 0.3461(3) -0.0715(3) 0.46340(17) 0.0395(9) Uani 1 1 d .
C9 C 0.2568(4) -0.1166(3) 0.51224(17) 0.0468(10) Uani 1 1 d .
C10 C 0.2835(5) -0.1959(4) 0.5629(2) 0.0675(14) Uani 1 1 d .
H10 H 0.2254 -0.2268 0.5952 0.081 Uiso 1 1 calc R
C11 C 0.3955(6) -0.2299(4) 0.5660(2) 0.0777(16) Uani 1 1 d .
H11 H 0.4120 -0.2837 0.6005 0.093 Uiso 1 1 calc R
C12 C 0.4825(5) -0.1864(4) 0.5198(3) 0.0743(15) Uani 1 1 d .
H12 H 0.5578 -0.2097 0.5229 0.089 Uiso 1 1 calc R
C13 C 0.4581(4) -0.1069(4) 0.4679(2) 0.0556(11) Uani 1 1 d .
H13 H 0.5173 -0.0772 0.4360 0.067 Uiso 1 1 calc R
C14 C 0.0578(5) -0.1211(5) 0.5536(3) 0.098(2) Uani 1 1 d .
H14A H -0.0134 -0.0878 0.5428 0.147 Uiso 1 1 calc R
H14B H 0.0692 -0.1046 0.5943 0.147 Uiso 1 1 calc R
H14C H 0.0560 -0.1999 0.5568 0.147 Uiso 1 1 calc R
C15 C 0.1000(4) 0.6472(4) -0.0409(2) 0.0598(12) Uani 1 1 d .
H15A H 0.0707 0.5846 -0.0542 0.072 Uiso 1 1 calc R
H15B H 0.1036 0.6266 0.0049 0.072 Uiso 1 1 calc R
C16 C 0.0151(4) 0.7440(4) -0.0504(2) 0.0625(12) Uani 1 1 d .
H16A H 0.0100 0.7658 -0.0960 0.075 Uiso 1 1 calc R
H16B H 0.0414 0.8067 -0.0358 0.075 Uiso 1 1 calc R
C17 C -0.1026(4) 0.7116(5) -0.0124(2) 0.0757(15) Uani 1 1 d .
H17A H -0.1263 0.6465 -0.0257 0.091 Uiso 1 1 calc R
H17B H -0.0971 0.6924 0.0333 0.091 Uiso 1 1 calc R
C18 C -0.1921(4) 0.8027(5) -0.0222(2) 0.0835(17) Uani 1 1 d .
H18A H -0.2643 0.7782 0.0026 0.125 Uiso 1 1 calc R
H18B H -0.1990 0.8211 -0.0672 0.125 Uiso 1 1 calc R
H18C H -0.1700 0.8669 -0.0082 0.125 Uiso 1 1 calc R
C19 C 0.2229(4) 0.6935(4) -0.1505(2) 0.0619(13) Uani 1 1 d .
H19A H 0.1738 0.7585 -0.1599 0.074 Uiso 1 1 calc R
H19B H 0.3001 0.7134 -0.1711 0.074 Uiso 1 1 calc R
C20 C 0.1868(4) 0.6058(5) -0.1819(2) 0.0717(14) Uani 1 1 d .
H20A H 0.1071 0.5891 -0.1656 0.086 Uiso 1 1 calc R
H20B H 0.2327 0.5386 -0.1724 0.086 Uiso 1 1 calc R
C21 C 0.2028(4) 0.6479(5) -0.2550(2) 0.0733(15) Uani 1 1 d .
H21A H 0.1497 0.7098 -0.2642 0.088 Uiso 1 1 calc R
H21B H 0.2798 0.6747 -0.2696 0.088 Uiso 1 1 calc R
C22 C 0.1840(5) 0.5618(6) -0.2918(3) 0.0962(19) Uani 1 1 d .
H22A H 0.1953 0.5925 -0.3372 0.144 Uiso 1 1 calc R
H22B H 0.1073 0.5361 -0.2784 0.144 Uiso 1 1 calc R
H22C H 0.2373 0.5009 -0.2837 0.144 Uiso 1 1 calc R
C23 C 0.2888(4) 0.5602(4) -0.0579(2) 0.0603(12) Uani 1 1 d .
H23A H 0.2822 0.5446 -0.0111 0.072 Uiso 1 1 calc R
H23B H 0.2531 0.5005 -0.0705 0.072 Uiso 1 1 calc R
C24 C 0.4138(4) 0.5590(5) -0.0863(3) 0.0774(16) Uani 1 1 d .
H24A H 0.4545 0.6059 -0.0664 0.093 Uiso 1 1 calc R
H24B H 0.4231 0.5880 -0.1323 0.093 Uiso 1 1 calc R
C25 C 0.4637(5) 0.4411(5) -0.0748(3) 0.0915(19) Uani 1 1 d .
H25A H 0.5465 0.4438 -0.0806 0.110 Uiso 1 1 calc R
H25B H 0.4372 0.4063 -0.0304 0.110 Uiso 1 1 calc R
C26 C 0.4315(7) 0.3720(6) -0.1190(4) 0.129(3) Uani 1 1 d .
H26A H 0.4655 0.2990 -0.1099 0.194 Uiso 1 1 calc R
H26B H 0.4586 0.4053 -0.1631 0.194 Uiso 1 1 calc R
H26C H 0.3497 0.3670 -0.1126 0.194 Uiso 1 1 calc R
C27 C 0.2733(4) 0.7648(4) -0.0609(2) 0.0700(14) Uani 1 1 d .
H27A H 0.2306 0.8310 -0.0771 0.084 Uiso 1 1 calc R
H27B H 0.3509 0.7712 -0.0843 0.084 Uiso 1 1 calc R
C28 C 0.2775(5) 0.7634(5) 0.0097(3) 0.0884(17) Uani 1 1 d .
H28A H 0.3167 0.6964 0.0280 0.106 Uiso 1 1 calc R
H28B H 0.2005 0.7657 0.0337 0.106 Uiso 1 1 calc R
C29 C 0.3431(9) 0.8673(9) 0.0136(4) 0.174(4) Uani 1 1 d .
H29A H 0.4201 0.8608 -0.0098 0.208 Uiso 1 1 calc R
H29B H 0.3064 0.9317 -0.0094 0.208 Uiso 1 1 calc R
C30 C 0.3514(9) 0.8873(9) 0.0707(6) 0.208(5) Uani 1 1 d .
H30A H 0.3941 0.9531 0.0658 0.312 Uiso 1 1 calc R
H30B H 0.3901 0.8258 0.0940 0.312 Uiso 1 1 calc R
H30C H 0.2762 0.8976 0.0942 0.312 Uiso 1 1 calc R
C31 C 0.1533(5) 0.6722(4) 0.2906(2) 0.0699(14) Uani 1 1 d .
H31A H 0.0831 0.6318 0.3049 0.084 Uiso 1 1 calc R
H31B H 0.2123 0.6209 0.2753 0.084 Uiso 1 1 calc R
C32 C 0.1355(6) 0.7635(5) 0.2341(3) 0.0944(19) Uani 1 1 d .
H32A H 0.2056 0.8037 0.2186 0.113 Uiso 1 1 calc R
H32B H 0.0762 0.8152 0.2486 0.113 Uiso 1 1 calc R
C33 C 0.1012(8) 0.7170(6) 0.1791(3) 0.118(3) Uani 1 1 d .
H33A H 0.1043 0.7759 0.1416 0.142 Uiso 1 1 calc R
H33B H 0.1575 0.6603 0.1680 0.142 Uiso 1 1 calc R
C34 C -0.0106(9) 0.6699(7) 0.1918(5) 0.193(5) Uani 1 1 d .
H34A H -0.0244 0.6438 0.1542 0.289 Uiso 1 1 calc R
H34B H -0.0677 0.7254 0.2019 0.289 Uiso 1 1 calc R
H34C H -0.0141 0.6092 0.2277 0.289 Uiso 1 1 calc R
C35 C 0.0995(5) 0.7931(4) 0.3738(3) 0.0790(15) Uani 1 1 d .
H35A H 0.1261 0.8163 0.4097 0.095 Uiso 1 1 calc R
H35B H 0.0974 0.8579 0.3401 0.095 Uiso 1 1 calc R
C36 C -0.0208(5) 0.7539(5) 0.3964(3) 0.104(2) Uani 1 1 d .
H36A H -0.0234 0.6984 0.4355 0.124 Uiso 1 1 calc R
H36B H -0.0455 0.7205 0.3635 0.124 Uiso 1 1 calc R
C37 C -0.0997(6) 0.8515(6) 0.4095(4) 0.132(3) Uani 1 1 d .
H37A H -0.0677 0.8885 0.4386 0.158 Uiso 1 1 calc R
H37B H -0.0987 0.9034 0.3691 0.158 Uiso 1 1 calc R
C38 C -0.2147(7) 0.8295(7) 0.4362(5) 0.163(4) Uani 1 1 d .
H38A H -0.2552 0.8975 0.4425 0.244 Uiso 1 1 calc R
H38B H -0.2181 0.7799 0.4770 0.244 Uiso 1 1 calc R
H38C H -0.2494 0.7960 0.4073 0.244 Uiso 1 1 calc R
C39 C 0.2994(5) 0.7686(4) 0.3296(3) 0.0847(17) Uani 1 1 d .
H39A H 0.2891 0.8353 0.2984 0.102 Uiso 1 1 calc R
H39B H 0.3175 0.7914 0.3678 0.102 Uiso 1 1 calc R
C40 C 0.3994(5) 0.7042(6) 0.3020(4) 0.122(3) Uani 1 1 d .
H40A H 0.3880 0.6909 0.2601 0.146 Uiso 1 1 calc R
H40B H 0.4054 0.6330 0.3302 0.146 Uiso 1 1 calc R
C41 C 0.5082(6) 0.7644(7) 0.2944(6) 0.176(5) Uani 1 1 d .
H41A H 0.5135 0.8182 0.2544 0.212 Uiso 1 1 calc R
H41B H 0.5009 0.8059 0.3294 0.212 Uiso 1 1 calc R
C42 C 0.6056(9) 0.7081(9) 0.2935(7) 0.244(7) Uani 1 1 d .
H42A H 0.6669 0.7578 0.2895 0.367 Uiso 1 1 calc R
H42B H 0.6178 0.6702 0.2574 0.367 Uiso 1 1 calc R
H42C H 0.6036 0.6550 0.3330 0.367 Uiso 1 1 calc R
C43 C 0.1943(5) 0.6067(4) 0.3978(2) 0.0741(14) Uani 1 1 d .
H43A H 0.2512 0.5566 0.3795 0.089 Uiso 1 1 calc R
H43B H 0.1212 0.5710 0.4064 0.089 Uiso 1 1 calc R
C44 C 0.2246(7) 0.6226(6) 0.4623(3) 0.119(3) Uani 1 1 d .
H44A H 0.2957 0.6617 0.4547 0.143 Uiso 1 1 calc R
H44B H 0.1649 0.6668 0.4835 0.143 Uiso 1 1 calc R
C45 C 0.2375(10) 0.5103(7) 0.5056(4) 0.158(4) Uani 1 1 d .
H45A H 0.2196 0.5191 0.5505 0.189 Uiso 1 1 calc R
H45B H 0.1825 0.4605 0.4983 0.189 Uiso 1 1 calc R
C46 C 0.3390(11) 0.4659(10) 0.4955(8) 0.290(9) Uani 1 1 d .
H46A H 0.3423 0.3962 0.5245 0.435 Uiso 1 1 calc R
H46B H 0.3939 0.5144 0.5029 0.435 Uiso 1 1 calc R
H46C H 0.3561 0.4541 0.4516 0.435 Uiso 1 1 calc R

loop_
_atom_site_aniso_label
_atom_site_aniso_U_11
_atom_site_aniso_U_22
_atom_site_aniso_U_33
_atom_site_aniso_U_23
_atom_site_aniso_U_13
_atom_site_aniso_U_12
Mo1 0.03171(17) 0.03651(19) 0.04323(18) -0.00785(15) -0.00910(14) -0.00617(13)
Mo2 0.03691(17) 0.03201(18) 0.03378(17) 0.00231(14) -0.00750(13) -0.00344(13)
Mo3 0.03845(18) 0.03351(19) 0.04285(18) -0.00980(15) -0.00254(14) -0.00044(14)
Mo4 0.03556(18) 0.0464(2) 0.03751(18) -0.00996(15) 0.00029(14) -0.00227(14)
Mo5 0.0498(2) 0.0403(2) 0.03798(18) 0.00576(15) -0.01279(15) -0.00462(15)
Mo6 0.03663(18) 0.0373(2) 0.04389(19) -0.00255(15) -0.00876(14) -0.01163(14)
O1 0.0317(12) 0.0291(13) 0.0316(12) -0.0034(10) -0.0060(10) -0.0048(10)
O2 0.0462(15) 0.0342(15) 0.0499(15) -0.0033(12) -0.0126(12) 0.0050(12)
O3 0.0541(17) 0.0462(17) 0.0597(17) -0.0212(14) -0.0015(14) 0.0046(13)
O4 0.0508(17) 0.075(2) 0.0531(17) -0.0251(16) 0.0066(13) 0.0036(15)
O5 0.078(2) 0.056(2) 0.0472(16) 0.0162(15) -0.0205(15) -0.0010(16)
O6 0.0490(17) 0.0508(18) 0.076(2) -0.0068(16) -0.0147(15) -0.0217(14)
O7 0.0309(13) 0.0385(15) 0.0454(14) -0.0077(12) -0.0080(11) -0.0018(10)
O8 0.0437(14) 0.0355(15) 0.0480(14) -0.0120(12) -0.0087(12) -0.0053(11)
O9 0.0380(14) 0.0312(14) 0.0465(14) -0.0001(12) -0.0083(11) -0.0082(11)
O10 0.0416(14) 0.0405(15) 0.0323(12) -0.0038(11) -0.0052(11) -0.0018(11)
O11 0.0392(14) 0.0459(16) 0.0425(14) -0.0167(12) -0.0075(11) -0.0023(12)
O12 0.0433(15) 0.0497(17) 0.0393(14) -0.0021(12) -0.0171(12) -0.0050(12)
O13 0.0506(16) 0.0566(18) 0.0337(13) -0.0029(13) -0.0046(12) -0.0039(13)
O14 0.0341(13) 0.0447(16) 0.0446(14) -0.0027(12) -0.0004(11) -0.0093(11)
O15 0.0363(13) 0.0382(15) 0.0429(14) -0.0061(12) -0.0065(11) 0.0044(11)
O16 0.0471(15) 0.0398(16) 0.0506(15) 0.0074(13) -0.0107(12) -0.0133(12)
O17 0.0371(13) 0.0432(16) 0.0398(13) -0.0002(12) -0.0150(11) -0.0092(11)
O18 0.0529(19) 0.073(2) 0.0579(18) 0.0075(17) 0.0071(15) -0.0109(16)
O19 0.0396(16) 0.077(2) 0.079(2) -0.0257(18) -0.0086(15) -0.0063(15)
N1 0.0369(17) 0.0398(19) 0.0543(19) -0.0129(16) -0.0132(15) -0.0060(14)
N2 0.0424(18) 0.0370(18) 0.0391(16) 0.0001(14) -0.0075(14) -0.0013(14)
N3 0.054(2) 0.053(2) 0.054(2) 0.0048(18) -0.0042(17) -0.0083(17)
N4 0.085(3) 0.035(2) 0.081(3) -0.017(2) -0.009(2) -0.0059(19)
C1 0.049(2) 0.036(2) 0.053(2) -0.0051(19) -0.0202(19) -0.0072(17)
C2 0.047(2) 0.040(2) 0.060(3) -0.006(2) -0.021(2) -0.0033(18)
C3 0.054(3) 0.062(3) 0.091(4) 0.000(3) -0.032(3) -0.018(2)
C4 0.099(4) 0.078(4) 0.089(4) -0.022(3) -0.053(3) -0.020(3)
C5 0.109(5) 0.070(4) 0.069(3) -0.030(3) -0.035(3) -0.001(3)
C6 0.069(3) 0.056(3) 0.059(3) -0.018(2) -0.015(2) -0.005(2)
C7 0.050(3) 0.100(5) 0.103(4) -0.030(4) 0.003(3) -0.009(3)
C8 0.051(2) 0.034(2) 0.0350(19) -0.0029(16) -0.0137(17) -0.0020(17)
C9 0.066(3) 0.043(2) 0.0290(19) -0.0014(17) -0.0063(18) -0.008(2)
C10 0.105(4) 0.056(3) 0.040(2) 0.009(2) -0.021(3) -0.018(3)
C11 0.128(5) 0.054(3) 0.055(3) 0.007(2) -0.046(3) 0.002(3)
C12 0.082(4) 0.064(3) 0.083(4) -0.008(3) -0.046(3) 0.020(3)
C13 0.055(3) 0.058(3) 0.056(3) -0.010(2) -0.019(2) 0.004(2)
C14 0.089(4) 0.097(5) 0.087(4) 0.002(4) 0.035(3) -0.029(3)
C15 0.059(3) 0.059(3) 0.054(3) 0.003(2) -0.002(2) -0.014(2)
C16 0.065(3) 0.067(3) 0.056(3) -0.006(2) -0.012(2) -0.009(2)
C17 0.065(3) 0.098(4) 0.062(3) -0.011(3) -0.005(2) -0.008(3)
C18 0.068(3) 0.118(5) 0.071(3) -0.036(3) -0.012(3) 0.007(3)
C19 0.062(3) 0.065(3) 0.048(2) 0.011(2) -0.002(2) -0.001(2)
C20 0.074(3) 0.082(4) 0.058(3) -0.003(3) -0.015(2) -0.005(3)
C21 0.061(3) 0.096(4) 0.056(3) -0.004(3) -0.010(2) 0.018(3)
C22 0.102(5) 0.112(5) 0.074(4) -0.011(4) -0.022(3) 0.001(4)
C23 0.065(3) 0.060(3) 0.047(2) 0.012(2) -0.006(2) -0.004(2)
C24 0.063(3) 0.080(4) 0.074(3) 0.014(3) -0.003(3) 0.000(3)
C25 0.075(4) 0.094(5) 0.087(4) 0.021(4) -0.005(3) 0.006(3)
C26 0.145(7) 0.102(6) 0.134(6) -0.026(5) -0.010(5) 0.025(5)
C27 0.066(3) 0.069(3) 0.069(3) -0.001(3) -0.003(2) -0.021(3)
C28 0.090(4) 0.099(5) 0.082(4) -0.028(4) -0.016(3) -0.008(3)
C29 0.234(11) 0.214(11) 0.101(6) -0.068(7) -0.039(6) -0.075(9)
C30 0.195(11) 0.183(11) 0.286(15) -0.120(11) -0.063(11) -0.005(8)
C31 0.093(4) 0.043(3) 0.075(3) -0.012(3) -0.015(3) -0.002(3)
C32 0.126(5) 0.060(4) 0.093(4) -0.007(3) -0.011(4) -0.006(3)
C33 0.199(9) 0.067(4) 0.089(5) -0.008(4) -0.044(5) 0.033(5)
C34 0.256(12) 0.124(8) 0.206(10) 0.072(7) -0.143(9) -0.089(8)
C35 0.091(4) 0.045(3) 0.103(4) -0.025(3) -0.011(3) 0.003(3)
C36 0.095(5) 0.082(5) 0.134(6) -0.038(4) 0.002(4) -0.007(4)
C37 0.096(5) 0.117(6) 0.191(8) -0.071(6) -0.001(5) 0.009(5)
C38 0.107(6) 0.163(9) 0.227(10) -0.067(8) -0.022(7) 0.024(6)
C39 0.085(4) 0.050(3) 0.119(5) -0.024(3) -0.001(3) -0.017(3)
C40 0.084(5) 0.084(5) 0.188(8) -0.032(5) 0.013(5) -0.008(4)
C41 0.068(5) 0.107(7) 0.335(14) -0.041(8) 0.027(7) -0.010(4)
C42 0.143(9) 0.143(10) 0.45(2) -0.006(12) -0.082(12) -0.045(7)
C43 0.103(4) 0.044(3) 0.079(3) -0.015(3) -0.021(3) -0.005(3)
C44 0.192(8) 0.083(5) 0.101(5) -0.038(4) -0.061(5) 0.010(5)
C45 0.258(13) 0.112(7) 0.119(6) -0.017(5) -0.092(8) 0.032(7)
C46 0.271(17) 0.154(12) 0.45(2) 0.038(13) -0.176(17) 0.033(11)

loop_
_atom_type_symbol
_atom_type_description
_atom_type_scat_dispersion_real
_atom_type_scat_dispersion_imag
_atom_type_scat_source
C C 0.0033 0.0016 'International Tables Vol C Tables 4.2.6.8 and 6.1.1.4'
H H 0.0000 0.0000 'International Tables Vol C Tables 4.2.6.8 and 6.1.1.4'
N N 0.0061 0.0033 'International Tables Vol C Tables 4.2.6.8 and 6.1.1.4'
O O 0.0106 0.0060 'International Tables Vol C Tables 4.2.6.8 and 6.1.1.4'
Mo Mo -1.6832 0.6857 'International Tables Vol C Tables 4.2.6.8 and 6.1.1.4'

loop_
_geom_angle_atom_site_label_1
_geom_angle_atom_site_label_2
_geom_angle_atom_site_label_3
_geom_angle
N1 Mo1 O9 104.57(13)
N1 Mo1 O7 104.09(13)
O9 Mo1 O7 90.14(11)
N1 Mo1 O12 98.62(13)
O9 Mo1 O12 156.58(10)
O7 Mo1 O12 87.31(11)
N1 Mo1 O11 99.72(13)
O9 Mo1 O11 87.68(11)
O7 Mo1 O11 155.86(10)
O12 Mo1 O11 85.25(11)
N1 Mo1 O1 175.76(12)
O9 Mo1 O1 78.58(9)
O7 Mo1 O1 78.58(9)
O12 Mo1 O1 78.10(9)
O11 Mo1 O1 77.43(9)
N1 Mo1 Mo2 138.94(11)
O9 Mo1 Mo2 34.37(7)
O7 Mo1 Mo2 82.30(7)
O12 Mo1 Mo2 122.34(8)
O11 Mo1 Mo2 82.39(7)
O1 Mo1 Mo2 44.24(6)
N2 Mo2 O10 102.34(12)
N2 Mo2 O17 101.88(13)
O10 Mo2 O17 87.74(11)
N2 Mo2 O9 102.21(13)
O10 Mo2 O9 88.29(11)
O17 Mo2 O9 155.88(10)
N2 Mo2 O15 101.80(12)
O10 Mo2 O15 155.85(10)
O17 Mo2 O15 87.00(11)
O9 Mo2 O15 86.96(11)
N2 Mo2 O1 179.46(12)
O10 Mo2 O1 78.12(9)
O17 Mo2 O1 78.41(9)
O9 Mo2 O1 77.50(9)
O15 Mo2 O1 77.74(9)
N2 Mo2 Mo1 135.79(11)
O10 Mo2 Mo1 80.85(7)
O17 Mo2 Mo1 122.33(7)
O9 Mo2 Mo1 33.60(7)
O15 Mo2 Mo1 82.14(7)
O1 Mo2 Mo1 43.93(6)
O3 Mo3 O8 103.19(13)
O3 Mo3 O10 103.84(12)
O8 Mo3 O10 87.53(11)
O3 Mo3 O7 104.09(12)
O8 Mo3 O7 152.70(10)
O10 Mo3 O7 86.68(11)
O3 Mo3 O2 103.50(13)
O8 Mo3 O2 86.85(11)
O10 Mo3 O2 152.66(10)
O7 Mo3 O2 86.17(11)
O3 Mo3 O1 179.28(12)
O8 Mo3 O1 77.42(9)
O10 Mo3 O1 75.77(9)
O7 Mo3 O1 75.30(9)
O2 Mo3 O1 76.89(9)
O4 Mo4 O11 105.22(13)
O4 Mo4 O15 103.71(13)
O11 Mo4 O15 89.62(11)
O4 Mo4 O13 103.18(13)
O11 Mo4 O13 87.51(12)
O15 Mo4 O13 152.76(11)
O4 Mo4 O14 101.83(13)
O11 Mo4 O14 152.85(10)
O15 Mo4 O14 86.26(11)
O13 Mo4 O14 84.07(11)
O4 Mo4 O1 178.17(12)
O11 Mo4 O1 76.59(9)
O15 Mo4 O1 76.40(9)
O13 Mo4 O1 76.58(9)
O14 Mo4 O1 76.35(9)
O5 Mo5 O12 104.25(14)
O5 Mo5 O13 104.21(13)
O12 Mo5 O13 88.37(12)
O5 Mo5 O16 103.73(14)
O12 Mo5 O16 151.99(10)
O13 Mo5 O16 86.12(12)
O5 Mo5 O2 104.04(13)
O12 Mo5 O2 87.12(12)
O13 Mo5 O2 151.63(10)
O16 Mo5 O2 84.84(12)
O5 Mo5 O1 179.73(13)
O12 Mo5 O1 75.91(9)
O13 Mo5 O1 75.99(9)
O16 Mo5 O1 76.11(9)
O2 Mo5 O1 75.74(9)
O6 Mo6 O17 104.16(13)
O6 Mo6 O14 104.31(13)
O17 Mo6 O14 87.55(11)
O6 Mo6 O16 103.56(13)
O17 Mo6 O16 152.20(11)
O14 Mo6 O16 87.62(12)
O6 Mo6 O8 103.20(13)
O17 Mo6 O8 86.31(11)
O14 Mo6 O8 152.48(11)
O16 Mo6 O8 85.45(12)
O6 Mo6 O1 179.25(12)
O17 Mo6 O1 75.64(9)
O14 Mo6 O1 76.41(9)
O16 Mo6 O1 76.61(10)
O8 Mo6 O1 76.08(9)
Mo1 O1 Mo2 91.83(8)
Mo1 O1 Mo4 91.18(8)
Mo2 O1 Mo4 91.08(8)
Mo1 O1 Mo3 90.65(8)
Mo2 O1 Mo3 90.61(8)
Mo4 O1 Mo3 177.46(11)
Mo1 O1 Mo6 178.21(11)
Mo2 O1 Mo6 89.83(8)
Mo4 O1 Mo6 89.46(7)
Mo3 O1 Mo6 88.66(8)
Mo1 O1 Mo5 90.22(8)
Mo2 O1 Mo5 177.92(11)
Mo4 O1 Mo5 89.20(7)
Mo3 O1 Mo5 89.04(8)
Mo6 O1 Mo5 88.12(8)
Mo3 O2 Mo5 118.32(12)
Mo1 O7 Mo3 115.48(11)
Mo3 O8 Mo6 117.83(13)
Mo1 O9 Mo2 112.03(12)
Mo3 O10 Mo2 115.45(11)
Mo4 O11 Mo1 114.78(12)
Mo5 O12 Mo1 115.76(12)
Mo5 O13 Mo4 118.18(12)
Mo6 O14 Mo4 117.78(12)
Mo4 O15 Mo2 114.78(12)
Mo6 O16 Mo5 119.12(13)
Mo6 O17 Mo2 116.13(12)
C9 O18 C14 116.6(4)
C2 O19 C7 117.1(4)
C1 N1 Mo1 165.8(3)
C8 N2 Mo2 178.1(3)
C27 N3 C23 111.6(4)
C27 N3 C15 112.2(4)
C23 N3 C15 105.3(3)
C27 N3 C19 105.8(3)
C23 N3 C19 111.0(3)
C15 N3 C19 111.0(3)
C43 N4 C31 105.7(3)
C43 N4 C39 111.9(4)
C31 N4 C39 111.0(4)
C43 N4 C35 111.2(4)
C31 N4 C35 111.4(4)
C39 N4 C35 105.8(4)
N1 C1 C6 119.8(4)
N1 C1 C2 120.7(4)
C6 C1 C2 119.4(4)
O19 C2 C3 125.3(4)
O19 C2 C1 116.1(4)
C3 C2 C1 118.6(4)
C4 C3 C2 121.1(5)
C3 C4 C5 120.1(5)
C6 C5 C4 119.9(5)
C5 C6 C1 120.9(5)
N2 C8 C13 120.7(3)
N2 C8 C9 119.9(3)
C13 C8 C9 119.4(4)
O18 C9 C10 125.6(4)
O18 C9 C8 115.5(3)
C10 C9 C8 118.9(4)
C9 C10 C11 120.5(5)
C12 C11 C10 121.3(4)
C11 C12 C13 119.5(5)
C8 C13 C12 120.4(4)
C16 C15 N3 116.0(4)
C15 C16 C17 110.2(4)
C18 C17 C16 112.8(5)
C20 C19 N3 118.0(4)
C19 C20 C21 108.5(4)
C22 C21 C20 113.0(5)
C24 C23 N3 116.1(4)
C23 C24 C25 110.1(4)
C26 C25 C24 113.0(5)
N3 C27 C28 117.1(4)
C27 C28 C29 107.5(5)
C30 C29 C28 118.5(9)
N4 C31 C32 115.6(4)
C31 C32 C33 111.4(5)
C34 C33 C32 115.8(7)
C36 C35 N4 116.4(4)
C35 C36 C37 109.3(5)
C38 C37 C36 117.6(7)
C40 C39 N4 116.3(5)
C39 C40 C41 111.3(6)
C42 C41 C40 119.3(8)
N4 C43 C44 116.2(4)
C45 C44 C43 109.9(6)
C46 C45 C44 113.2(11)

loop_
_geom_bond_atom_site_label_1
_geom_bond_atom_site_label_2
_geom_bond_distance
Mo1 N1 1.734(3)
Mo1 O9 1.910(2)
Mo1 O7 1.919(2)
Mo1 O12 1.980(3)
Mo1 O11 1.985(2)
Mo1 O1 2.221(2)
Mo1 Mo2 3.1996(10)
Mo2 N2 1.737(3)
Mo2 O10 1.940(2)
Mo2 O17 1.940(2)
Mo2 O9 1.949(2)
Mo2 O15 1.968(2)
Mo2 O1 2.233(2)
Mo3 O3 1.688(3)
Mo3 O8 1.910(3)
Mo3 O10 1.913(2)
Mo3 O7 1.925(2)
Mo3 O2 1.928(3)
Mo3 O1 2.348(2)
Mo4 O4 1.687(3)
Mo4 O11 1.880(3)
Mo4 O15 1.905(2)
Mo4 O13 1.952(3)
Mo4 O14 1.966(3)
Mo4 O1 2.336(2)
Mo5 O5 1.691(3)
Mo5 O12 1.877(3)
Mo5 O13 1.914(3)
Mo5 O16 1.928(3)
Mo5 O2 1.939(3)
Mo5 O1 2.387(2)
Mo6 O6 1.684(3)
Mo6 O17 1.897(2)
Mo6 O14 1.907(3)
Mo6 O16 1.914(3)
Mo6 O8 1.945(3)
Mo6 O1 2.377(2)
O18 C9 1.352(5)
O18 C14 1.438(5)
O19 C2 1.347(5)
O19 C7 1.425(5)
N1 C1 1.385(5)
N2 C8 1.379(4)
N3 C27 1.503(6)
N3 C23 1.521(5)
N3 C15 1.526(5)
N3 C19 1.534(5)
N4 C43 1.499(6)
N4 C31 1.510(6)
N4 C39 1.513(6)
N4 C35 1.524(6)
C1 C6 1.394(6)
C1 C2 1.400(5)
C2 C3 1.395(6)
C3 C4 1.367(7)
C4 C5 1.387(7)
C5 C6 1.365(6)
C8 C13 1.385(5)
C8 C9 1.412(5)
C9 C10 1.377(6)
C10 C11 1.377(7)
C11 C12 1.358(7)
C12 C13 1.388(6)
C15 C16 1.518(6)
C16 C17 1.525(6)
C17 C18 1.506(7)
C19 C20 1.490(7)
C20 C21 1.530(6)
C21 C22 1.479(8)
C23 C24 1.504(6)
C24 C25 1.524(7)
C25 C26 1.492(9)
C27 C28 1.512(7)
C28 C29 1.557(10)
C29 C30 1.308(11)
C31 C32 1.517(7)
C32 C33 1.520(9)
C33 C34 1.441(10)
C35 C36 1.503(7)
C36 C37 1.516(8)
C37 C38 1.408(9)
C39 C40 1.486(8)
C40 C41 1.495(9)
C41 C42 1.310(11)
C43 C44 1.528(7)
C44 C45 1.525(10)
C45 C46 1.292(13)
